data_7030121
loop_
_publ_author_name
'Liu, Zhu-Jun'
'Zhang, Zhi-Ming'
'Fu, Hai'
'Li, Yang-Guang'
'Chen, Wei-Lin'
'Wu, Hai-Hong'
'Wang, En-Bo'

_publ_section_title
;
 Two wheel-like polytungstates obtained by incorporation of two {Cu4}
 clusters and two molybdenum centers in the {W48} wheel.
;
_journal_issue 38
_journal_name_full 'Dalton transactions (Cambridge, England : 2003)'
_journal_page_first 11700
_journal_page_last 11705
_journal_paper_doi 10.1039/c2dt30742a
_journal_volume 41
_journal_year 2012
_chemical_formula_sum 'H122 K4 Li10 Mo2 Na24 O249 P8 W48'
_chemical_formula_weight 14148.98
_chemical_name_systematic
;
?
;
_space_group_IT_number 87
_symmetry_cell_setting tetragonal
_symmetry_space_group_name_Hall '-I 4'
_symmetry_space_group_name_H-M 'I 4/m'
_atom_sites_solution_hydrogens none
_atom_sites_solution_primary direct
_atom_sites_solution_secondary difmap
_audit_creation_method SHELXL-97
_cell_angle_alpha 90.00
_cell_angle_beta 90.00
_cell_angle_gamma 90.00
_cell_formula_units_Z 2
_cell_length_a 25.7557(17)
_cell_length_b 25.7557(17)
_cell_length_c 22.031(2)
_cell_measurement_reflns_used 6625
_cell_measurement_temperature 296(2)
_cell_measurement_theta_max 24.99
_cell_measurement_theta_min 1.22
_cell_volume 14614.4(19)
_computing_cell_refinement 'RAPID AUTO'
_computing_data_collection 'RAPID AUTO'
_computing_data_reduction 'RAPID AUTO'
_computing_structure_refinement 'SHELXL-97 (Sheldrick, 1997)'
_computing_structure_solution 'SHELXS-97 (Sheldrick, 1990)'
_diffrn_ambient_temperature 296(2)
_diffrn_measured_fraction_theta_full 0.998
_diffrn_measured_fraction_theta_max 0.998
_diffrn_measurement_device_type 'Rigaku R-AXIS RAPID IP'
_diffrn_measurement_method Oscillation
_diffrn_radiation_monochromator graphite
_diffrn_radiation_source 'fine-focus sealed tube'
_diffrn_radiation_type MoK\a
_diffrn_radiation_wavelength 0.71073
_diffrn_reflns_av_R_equivalents 0.0851
_diffrn_reflns_av_sigmaI/netI 0.0594
_diffrn_reflns_limit_h_max 30
_diffrn_reflns_limit_h_min -26
_diffrn_reflns_limit_k_max 30
_diffrn_reflns_limit_k_min -30
_diffrn_reflns_limit_l_max 23
_diffrn_reflns_limit_l_min -26
_diffrn_reflns_number 37036
_diffrn_reflns_theta_full 24.99
_diffrn_reflns_theta_max 24.99
_diffrn_reflns_theta_min 1.22
_exptl_absorpt_coefficient_mu 19.121
_exptl_absorpt_correction_T_max 0.0914
_exptl_absorpt_correction_T_min 0.0754
_exptl_absorpt_correction_type multi-scan
_exptl_absorpt_process_details 'ABSCOR by T.Higashi 8 March, 1995'
_exptl_crystal_colour red
_exptl_crystal_density_diffrn 3.215
_exptl_crystal_density_method 'not measured'
_exptl_crystal_description block
_exptl_crystal_F_000 12480
_exptl_crystal_size_max 0.28
_exptl_crystal_size_mid 0.26
_exptl_crystal_size_min 0.24
_refine_diff_density_max 4.224
_refine_diff_density_min -1.266
_refine_diff_density_rms 0.262
_refine_ls_extinction_coef 0.0000092(19)
_refine_ls_extinction_expression Fc^*^=kFc[1+0.001xFc^2^\l^3^/sin(2\q)]^-1/4^
_refine_ls_extinction_method SHELXL
_refine_ls_goodness_of_fit_ref 1.018
_refine_ls_hydrogen_treatment none
_refine_ls_matrix_type full
_refine_ls_number_parameters 353
_refine_ls_number_reflns 6625
_refine_ls_number_restraints 20
_refine_ls_restrained_S_all 1.019
_refine_ls_R_factor_all 0.0597
_refine_ls_R_factor_gt 0.0402
_refine_ls_shift/su_max 0.001
_refine_ls_shift/su_mean 0.000
_refine_ls_structure_factor_coef Fsqd
_refine_ls_weighting_details 'calc w=1/[\s^2^(Fo^2^)+(0.0573P)^2^+0.0000P] where P=(Fo^2^+2Fc^2^)/3'
_refine_ls_weighting_scheme calc
_refine_ls_wR_factor_gt 0.1063
_refine_ls_wR_factor_ref 0.1115
_reflns_number_gt 4773
_reflns_number_total 6625
_reflns_threshold_expression >2sigma(I)
_cod_data_source_file c2dt30742a.txt
_cod_data_source_block 1a
_cod_depositor_comments
;
The following automatic conversions were performed:

'_symmetry_cell_setting' value 'Tetragonal' changed to 'tetragonal'
according to
/usr/data/users/saulius/automatic-downloads/retrospective/RSC/lib/dictionaries/cif_core.dic
dictionary named 'cif_core.dic' version 2.4.2 from 2011-04-26.

Automatic conversion script
Id: cif_fix_values 2281 2013-09-26 08:29:07Z andrius 
;
_cod_original_cell_volume 14615(2)
_cod_original_sg_symbol_H-M I4/m
_cod_database_code 7030121

loop_
_symmetry_equiv_pos_as_xyz
'x, y, z'
'-x, -y, z'
'-y, x, z'
'y, -x, z'
'x+1/2, y+1/2, z+1/2'
'-x+1/2, -y+1/2, z+1/2'
'-y+1/2, x+1/2, z+1/2'
'y+1/2, -x+1/2, z+1/2'
'-x, -y, -z'
'x, y, -z'
'y, -x, -z'
'-y, x, -z'
'-x+1/2, -y+1/2, -z+1/2'
'x+1/2, y+1/2, -z+1/2'
'y+1/2, -x+1/2, -z+1/2'
'-y+1/2, x+1/2, -z+1/2'

loop_
_atom_site_label
_atom_site_type_symbol
_atom_site_fract_x
_atom_site_fract_y
_atom_site_fract_z
_atom_site_U_iso_or_equiv
_atom_site_adp_type
_atom_site_occupancy
_atom_site_symmetry_multiplicity
_atom_site_calc_flag
_atom_site_refinement_flags
_atom_site_disorder_assembly
_atom_site_disorder_group
W1 W 0.12763(2) 0.36166(2) 0.07593(3) 0.03899(17) Uani 1 1 d . . .
W2 W -0.01656(2) 0.35155(2) 0.07574(3) 0.03832(16) Uani 1 1 d . . .
W3 W 0.06240(2) 0.25051(2) 0.15421(2) 0.04264(18) Uani 1 1 d . . .
W4 W 0.25360(2) 0.28716(2) 0.07576(2) 0.03710(16) Uani 1 1 d . . .
W5 W 0.31510(2) 0.15598(2) 0.07598(2) 0.03675(16) Uani 1 1 d . . .
W6 W 0.18843(2) 0.17575(2) 0.15413(2) 0.04227(18) Uani 1 1 d . . .
P1 P 0.20174(17) 0.18288(17) 0.0000 0.0253(10) Uani 1 2 d S . .
P2 P 0.06238(18) 0.26539(17) 0.0000 0.0271(10) Uani 1 2 d S . .
O1 O 0.2063(4) 0.1838(4) 0.2288(4) 0.055(3) Uani 1 1 d . . .
O2 O 0.1636(4) 0.1100(4) 0.1569(4) 0.052(3) Uani 1 1 d . . .
O3 O 0.1417(4) 0.4114(4) 0.1251(4) 0.046(3) Uani 1 1 d . . .
O4 O 0.2149(4) 0.2424(4) 0.0000 0.028(3) Uani 1 2 d S . .
O5 O 0.0104(4) 0.2961(5) 0.0000 0.034(3) Uani 1 2 d S . .
O6 O 0.1080(4) 0.3057(4) 0.0000 0.028(3) Uani 1 2 d S . .
O7 O 0.3036(3) 0.2296(3) 0.0708(4) 0.0302(19) Uani 1 1 d . . .
O8 O 0.2574(3) 0.1521(3) 0.1267(4) 0.032(2) Uani 1 1 d . . .
O9 O 0.2545(4) 0.1520(4) 0.0000 0.028(3) Uani 1 2 d S . .
O10 O -0.0812(3) 0.3128(3) 0.0683(4) 0.039(2) Uani 1 1 d . . .
O11 O 0.0538(3) 0.3772(3) 0.0700(4) 0.036(2) Uani 1 1 d . . .
O12 O 0.2823(4) 0.3117(4) 0.0000 0.035(3) Uani 1 2 d S . .
O13 O 0.1959(3) 0.3347(3) 0.0677(4) 0.036(2) Uani 1 1 d . . .
O14 O -0.0317(5) 0.3856(5) 0.0000 0.043(3) Uani 1 2 d S . .
O15 O 0.0632(3) 0.2317(3) 0.0553(4) 0.0292(19) Uani 1 1 d . . .
O16 O 0.2149(3) 0.2455(3) 0.1268(3) 0.032(2) Uani 1 1 d . . .
O17 O 0.0084(3) 0.2998(3) 0.1270(4) 0.036(2) Uani 1 1 d . . .
O18 O 0.1366(4) 0.3970(4) 0.0000 0.034(3) Uani 1 2 d S . .
O19 O 0.2914(3) 0.3235(3) 0.1244(4) 0.042(2) Uani 1 1 d . . .
O20 O 0.3516(4) 0.1602(4) 0.0000 0.034(3) Uani 1 2 d S . .
O21 O 0.0167(4) 0.1968(4) 0.1572(4) 0.050(3) Uani 1 1 d . . .
O22 O 0.1722(3) 0.1682(3) 0.0558(4) 0.031(2) Uani 1 1 d . . .
O23 O 0.1103(3) 0.3084(3) 0.1272(4) 0.034(2) Uani 1 1 d . . .
O24 O 0.1209(3) 0.2078(3) 0.1579(4) 0.040(2) Uani 1 1 d . . .
O25 O 0.3660(3) 0.1588(3) 0.1263(4) 0.044(2) Uani 1 1 d . . .
O26 O -0.0399(4) 0.3980(3) 0.1257(4) 0.044(2) Uani 1 1 d . . .
O27 O 0.0615(4) 0.2707(4) 0.2293(4) 0.050(3) Uani 1 1 d . . .
Mo1 Mo 0.15995(18) 0.04057(18) 0.1674(2) 0.0391(12) Uani 0.25 1 d PDU . .
O28 O 0.1463(11) 0.0358(11) 0.2457(6) 0.023(7) Uani 0.25 1 d PDU . .
O29 O 0.1068(8) 0.0290(10) 0.1179(11) 0.021(7) Uani 0.25 1 d PDU . .
Na1 Na 0.35998(19) 0.2608(2) 0.1895(2) 0.0383(13) Uani 1 1 d . . .
Na2 Na 0.0601(8) 0.0156(8) 0.2627(9) 0.044(5) Uani 0.25 1 d P . .
K1 K 0.2084(3) 0.0532(2) 0.0619(3) 0.0445(16) Uani 0.50 1 d P . .
O1W O 0.3128(4) 0.1870(5) 0.2633(6) 0.076(4) Uiso 1 1 d . . .
O2W O 0.0851(8) 0.1461(8) 0.0000 0.026(5) Uiso 0.50 2 d SP A 1
O3W O 0.0736(7) 0.1246(7) 0.0719(8) 0.045(5) Uiso 0.50 1 d P B 2

loop_
_atom_site_aniso_label
_atom_site_aniso_U_11
_atom_site_aniso_U_22
_atom_site_aniso_U_33
_atom_site_aniso_U_23
_atom_site_aniso_U_13
_atom_site_aniso_U_12
W1 0.0490(4) 0.0332(3) 0.0348(3) -0.0081(2) -0.0027(3) -0.0094(3)
W2 0.0439(4) 0.0406(3) 0.0305(3) -0.0052(2) 0.0024(3) 0.0057(3)
W3 0.0571(4) 0.0479(4) 0.0229(3) 0.0014(3) -0.0005(3) 0.0029(3)
W4 0.0458(4) 0.0376(3) 0.0279(3) -0.0059(2) -0.0038(2) -0.0110(3)
W5 0.0364(3) 0.0462(4) 0.0276(3) -0.0018(2) -0.0050(2) 0.0019(3)
W6 0.0482(4) 0.0581(4) 0.0206(3) 0.0039(3) 0.0011(2) -0.0017(3)
P1 0.032(3) 0.024(2) 0.020(2) 0.000 0.000 -0.0033(19)
P2 0.034(3) 0.029(3) 0.019(2) 0.000 0.000 -0.004(2)
O1 0.059(7) 0.085(8) 0.022(5) 0.001(5) -0.002(5) 0.013(6)
O2 0.065(7) 0.043(6) 0.047(6) 0.019(5) 0.004(5) -0.009(5)
O3 0.043(6) 0.051(6) 0.045(6) -0.020(5) 0.002(5) -0.002(5)
O4 0.033(7) 0.032(7) 0.017(6) 0.000 0.000 -0.007(5)
O5 0.030(7) 0.051(8) 0.023(7) 0.000 0.000 0.006(6)
O6 0.033(7) 0.026(6) 0.024(6) 0.000 0.000 -0.012(5)
O7 0.035(5) 0.022(5) 0.033(5) -0.003(4) -0.003(4) -0.004(4)
O8 0.044(5) 0.027(5) 0.025(5) 0.003(4) 0.001(4) 0.005(4)
O9 0.025(6) 0.038(7) 0.022(6) 0.000 0.000 0.005(5)
O10 0.035(5) 0.038(5) 0.044(6) -0.003(4) 0.001(4) -0.008(4)
O11 0.027(5) 0.040(5) 0.041(5) 0.002(4) 0.004(4) -0.005(4)
O12 0.026(7) 0.039(7) 0.040(8) 0.000 0.000 -0.016(6)
O13 0.048(6) 0.025(5) 0.033(5) -0.002(4) -0.001(4) -0.010(4)
O14 0.048(8) 0.039(8) 0.041(8) 0.000 0.000 0.004(6)
O15 0.039(5) 0.028(5) 0.021(4) 0.008(4) 0.000(4) -0.003(4)
O16 0.040(5) 0.037(5) 0.019(4) 0.004(4) -0.001(4) 0.000(4)
O17 0.045(5) 0.042(5) 0.020(5) -0.001(4) 0.002(4) -0.001(4)
O18 0.034(7) 0.026(7) 0.043(8) 0.000 0.000 0.006(5)
O19 0.048(6) 0.041(5) 0.037(6) -0.011(4) -0.015(4) 0.000(4)
O20 0.035(7) 0.037(7) 0.031(7) 0.000 0.000 0.011(6)
O21 0.052(6) 0.051(6) 0.047(6) 0.012(5) 0.003(5) -0.011(5)
O22 0.029(5) 0.033(5) 0.031(5) 0.008(4) 0.001(4) -0.004(4)
O23 0.039(5) 0.041(5) 0.021(5) -0.006(4) 0.000(4) 0.003(4)
O24 0.044(6) 0.043(6) 0.033(5) 0.004(4) -0.002(4) 0.002(4)
O25 0.040(6) 0.047(6) 0.046(6) -0.002(5) -0.009(5) 0.005(5)
O26 0.053(6) 0.032(5) 0.045(6) -0.007(4) -0.002(5) 0.010(4)
O27 0.061(7) 0.065(7) 0.023(5) -0.004(5) -0.009(4) 0.006(5)
Mo1 0.0394(14) 0.0359(14) 0.0420(14) -0.0012(9) -0.0027(9) 0.0013(9)
O28 0.023(7) 0.023(7) 0.023(7) 0.0001(10) 0.0003(10) 0.0002(10)
O29 0.015(10) 0.019(10) 0.028(10) 0.000(8) -0.003(8) 0.004(8)
Na1 0.039(3) 0.051(3) 0.025(3) -0.004(2) -0.017(2) 0.013(2)
Na2 0.042(13) 0.056(14) 0.033(12) 0.008(10) 0.010(10) 0.011(11)
K1 0.054(4) 0.027(3) 0.052(4) -0.003(3) -0.009(3) 0.009(3)

loop_
_atom_type_symbol
_atom_type_description
_atom_type_scat_dispersion_real
_atom_type_scat_dispersion_imag
_atom_type_scat_source
K K 0.2009 0.2494 'International Tables Vol C Tables 4.2.6.8 and 6.1.1.4'
H H 0.0000 0.0000 'International Tables Vol C Tables 4.2.6.8 and 6.1.1.4'
P P 0.1023 0.0942 'International Tables Vol C Tables 4.2.6.8 and 6.1.1.4'
O O 0.0106 0.0060 'International Tables Vol C Tables 4.2.6.8 and 6.1.1.4'
W W -0.8490 6.8722 'International Tables Vol C Tables 4.2.6.8 and 6.1.1.4'
Mo Mo -1.6832 0.6857 'International Tables Vol C Tables 4.2.6.8 and 6.1.1.4'
Na Na 0.0362 0.0249 'International Tables Vol C Tables 4.2.6.8 and 6.1.1.4'
Li Li -0.0003 0.0001 'International Tables Vol C Tables 4.2.6.8 and 6.1.1.4'

loop_
_geom_angle_atom_site_label_1
_geom_angle_atom_site_label_2
_geom_angle_atom_site_label_3
_geom_angle
_geom_angle_site_symmetry_1
_geom_angle_site_symmetry_3
O3 W1 O23 102.8(4) . .
O3 W1 O13 97.9(4) . .
O23 W1 O13 90.6(4) . .
O3 W1 O18 99.8(4) . .
O23 W1 O18 157.3(4) . .
O13 W1 O18 88.8(4) . .
O3 W1 O11 95.5(4) . .
O23 W1 O11 87.6(4) . .
O13 W1 O11 166.6(4) . .
O18 W1 O11 87.8(4) . .
O3 W1 O6 171.2(4) . .
O23 W1 O6 85.7(3) . .
O13 W1 O6 84.5(4) . .
O18 W1 O6 71.7(4) . .
O11 W1 O6 82.1(4) . .
O26 W2 O17 103.3(4) . .
O26 W2 O14 99.5(4) . .
O17 W2 O14 157.2(4) . .
O26 W2 O11 97.5(4) . .
O17 W2 O11 87.7(4) . .
O14 W2 O11 88.7(5) . .
O26 W2 O10 96.4(4) . .
O17 W2 O10 88.8(4) . .
O14 W2 O10 89.3(5) . .
O11 W2 O10 166.1(4) . .
O26 W2 O5 173.0(4) . .
O17 W2 O5 83.7(3) . .
O14 W2 O5 73.5(4) . .
O11 W2 O5 83.2(4) . .
O10 W2 O5 83.1(4) . .
O26 W2 K1 129.2(3) . 3
O17 W2 K1 56.2(3) . 3
O14 W2 K1 108.7(4) . 3
O11 W2 K1 123.8(3) . 3
O10 W2 K1 44.5(3) . 3
O5 W2 K1 54.4(3) . 3
O27 W3 O21 100.6(5) . .
O27 W3 O24 98.4(4) . .
O21 W3 O24 94.1(4) . .
O27 W3 O17 95.0(4) . .
O21 W3 O17 92.6(4) . .
O24 W3 O17 163.6(4) . .
O27 W3 O23 93.9(4) . .
O21 W3 O23 165.0(4) . .
O24 W3 O23 87.4(4) . .
O17 W3 O23 82.3(3) . .
O27 W3 O15 175.1(4) . .
O21 W3 O15 82.9(4) . .
O24 W3 O15 84.7(3) . .
O17 W3 O15 81.4(3) . .
O23 W3 O15 82.4(3) . .
O27 W3 K1 126.2(3) . 3
O21 W3 K1 44.7(3) . 3
O24 W3 K1 119.5(3) . 3
O17 W3 K1 57.7(3) . 3
O23 W3 K1 122.4(3) . 3
O15 W3 K1 54.4(2) . 3
O19 W4 O16 104.0(4) . .
O19 W4 O12 98.3(4) . .
O16 W4 O12 157.3(4) . .
O19 W4 O13 98.5(4) . .
O16 W4 O13 90.5(4) . .
O12 W4 O13 90.5(4) . .
O19 W4 O7 94.3(4) . .
O16 W4 O7 87.1(3) . .
O12 W4 O7 87.0(4) . .
O13 W4 O7 167.3(3) . .
O19 W4 O4 170.1(4) . .
O16 W4 O4 85.1(3) . .
O12 W4 O4 72.4(3) . .
O13 W4 O4 85.2(4) . .
O7 W4 O4 82.1(4) . .
O25 W5 O8 102.9(4) . .
O25 W5 O20 100.7(4) . .
O8 W5 O20 156.4(4) . .
O25 W5 O7 96.6(4) . .
O8 W5 O7 88.0(3) . .
O20 W5 O7 88.2(4) . .
O25 W5 O10 97.0(4) . 4
O8 W5 O10 88.5(4) . 4
O20 W5 O10 89.7(4) . 4
O7 W5 O10 166.4(4) . 4
O25 W5 O9 173.2(4) . .
O8 W5 O9 83.8(3) . .
O20 W5 O9 72.6(4) . .
O7 W5 O9 84.0(4) . .
O10 W5 O9 82.6(4) 4 .
O25 W5 K1 129.0(3) . .
O8 W5 K1 55.9(3) . .
O20 W5 K1 108.6(3) . .
O7 W5 K1 124.4(3) . .
O10 W5 K1 44.2(3) 4 .
O9 W5 K1 54.6(3) . .
O1 W6 O2 100.1(5) . .
O1 W6 O24 98.5(4) . .
O2 W6 O24 94.6(4) . .
O1 W6 O8 95.1(4) . .
O2 W6 O8 92.3(4) . .
O24 W6 O8 163.4(3) . .
O1 W6 O16 95.1(4) . .
O2 W6 O16 164.5(4) . .
O24 W6 O16 86.4(3) . .
O8 W6 O16 83.1(3) . .
O1 W6 O22 174.9(4) . .
O2 W6 O22 83.3(4) . .
O24 W6 O22 84.8(3) . .
O8 W6 O22 81.0(3) . .
O16 W6 O22 81.3(3) . .
O1 W6 K1 125.3(4) . .
O2 W6 K1 44.5(3) . .
O24 W6 K1 120.1(3) . .
O8 W6 K1 57.1(3) . .
O16 W6 K1 122.4(2) . .
O22 W6 K1 55.1(2) . .
O22 P1 O22 110.8(7) 10 .
O22 P1 O4 110.9(4) 10 .
O22 P1 O4 110.9(4) . .
O22 P1 O9 108.1(4) 10 .
O22 P1 O9 108.1(4) . .
O4 P1 O9 107.9(6) . .
O22 P1 K1 58.6(4) 10 10
O22 P1 K1 95.8(4) . 10
O4 P1 K1 153.2(3) . 10
O9 P1 K1 59.5(4) . 10
O22 P1 K1 95.8(4) 10 .
O22 P1 K1 58.6(4) . .
O4 P1 K1 153.2(3) . .
O9 P1 K1 59.5(4) . .
K1 P1 K1 44.4(2) 10 .
O15 P2 O15 109.1(7) 10 .
O15 P2 O5 107.8(4) 10 .
O15 P2 O5 107.8(4) . .
O15 P2 O6 111.9(4) 10 .
O15 P2 O6 111.9(4) . .
O5 P2 O6 108.0(7) . .
O15 P2 K1 57.6(4) 10 12
O15 P2 K1 94.8(4) . 12
O5 P2 K1 59.6(4) . 12
O6 P2 K1 153.2(3) . 12
O15 P2 K1 94.8(4) 10 3
O15 P2 K1 57.6(4) . 3
O5 P2 K1 59.6(4) . 3
O6 P2 K1 153.2(3) . 3
K1 P2 K1 44.6(2) 12 3
W6 O1 Na1 120.1(5) . 13
Mo1 O2 W6 161.5(6) . .
Mo1 O2 K1 66.4(4) . .
W6 O2 K1 108.5(4) . .
P1 O4 W4 126.4(3) . .
P1 O4 W4 126.4(3) . 10
W4 O4 W4 95.2(4) . 10
P2 O5 W2 125.1(4) . .
P2 O5 W2 125.1(4) . 10
W2 O5 W2 92.8(4) . 10
P2 O5 K1 94.9(5) . 12
W2 O5 K1 127.5(4) . 12
W2 O5 K1 88.5(3) 10 12
P2 O5 K1 94.9(5) . 3
W2 O5 K1 88.5(3) . 3
W2 O5 K1 127.5(4) 10 3
K1 O5 K1 52.0(3) 12 3
P2 O6 W1 126.1(3) . .
P2 O6 W1 126.1(3) . 10
W1 O6 W1 95.2(4) . 10
W5 O7 W4 147.3(4) . .
W5 O8 W6 152.3(5) . .
W5 O8 K1 95.2(3) . .
W6 O8 K1 91.5(3) . .
P1 O9 W5 124.4(4) . 10
P1 O9 W5 124.4(4) . .
W5 O9 W5 93.9(4) 10 .
P1 O9 K1 94.8(5) . 10
W5 O9 K1 88.7(2) 10 10
W5 O9 K1 127.9(4) . 10
P1 O9 K1 94.8(5) . .
W5 O9 K1 127.9(4) 10 .
W5 O9 K1 88.7(2) . .
K1 O9 K1 51.8(3) 10 .
W5 O10 W2 145.9(5) 3 .
W5 O10 K1 106.9(4) 3 3
W2 O10 K1 106.2(4) . 3
W2 O11 W1 147.3(5) . .
W4 O12 W4 119.6(5) . 10
W1 O13 W4 159.1(5) . .
W2 O14 W2 120.2(6) 10 .
P2 O15 W3 132.0(5) . .
P2 O15 K1 98.0(4) . 3
W3 O15 K1 89.3(3) . 3
W4 O16 W6 152.1(5) . .
W2 O17 W3 152.6(5) . .
W2 O17 K1 94.8(3) . 3
W3 O17 K1 90.7(3) . 3
W1 O18 W1 121.3(6) 10 .
W4 O19 Na1 111.3(4) . .
W5 O20 W5 121.0(6) 10 .
Mo1 O21 W3 162.4(6) 3 .
Mo1 O21 K1 67.2(4) 3 3
W3 O21 K1 108.0(4) . 3
P1 O22 W6 133.4(5) . .
P1 O22 K1 97.1(4) . .
W6 O22 K1 89.2(3) . .
W1 O23 W3 151.7(5) . .
W3 O24 W6 168.1(5) . .
W5 O25 Na1 107.4(4) . .
W3 O27 Na1 120.6(5) . 13
O28 Mo1 O21 99.9(10) . 4
O28 Mo1 O29 115.8(13) . .
O21 Mo1 O29 101.3(10) 4 .
O28 Mo1 O2 101.8(10) . .
O21 Mo1 O2 141.5(5) 4 .
O29 Mo1 O2 97.3(10) . .
O28 Mo1 K1 163.1(10) . .
O21 Mo1 K1 75.0(4) 4 .
O29 Mo1 K1 81.1(10) . .
O2 Mo1 K1 75.0(4) . .
O28 Mo1 Na2 39.5(10) . .
O21 Mo1 Na2 109.1(5) 4 .
O29 Mo1 Na2 76.3(10) . .
O2 Mo1 Na2 107.9(5) . .
K1 Mo1 Na2 157.4(4) . .
Mo1 O28 Na2 111.4(14) . .
Mo1 O29 K1 62.5(7) . .
O1W Na1 O19 114.8(4) . .
O1W Na1 O27 75.3(3) . 13
O19 Na1 O27 161.3(3) . 13
O1W Na1 O1 73.3(3) . 13
O19 Na1 O1 70.0(3) . 13
O27 Na1 O1 99.9(3) 13 13
O1W Na1 O25 72.1(3) . .
O19 Na1 O25 107.6(3) . .
O27 Na1 O25 90.3(3) 13 .
O1 Na1 O25 139.9(3) 13 .
Na2 Na2 Na2 90.000(2) 4 3
Na2 Na2 O28 132.9(14) 4 .
Na2 Na2 O28 135.6(14) 3 .
Na2 Na2 Na2 45.000(1) 4 2
Na2 Na2 Na2 45.000(3) 3 2
O28 Na2 Na2 170.5(7) . 2
Na2 Na2 Mo1 123.3(8) 4 .
Na2 Na2 Mo1 124.0(8) 3 .
O28 Na2 Mo1 29.1(4) . .
Na2 Na2 Mo1 141.6(4) 2 .
Mo1 K1 K1 150.99(17) . 10
Mo1 K1 O21 37.8(2) . 4
K1 K1 O21 139.0(2) 10 4
Mo1 K1 O10 116.1(3) . 4
K1 K1 O10 92.9(2) 10 4
O21 K1 O10 103.4(3) 4 4
Mo1 K1 O2 38.5(2) . .
K1 K1 O2 138.3(2) 10 .
O21 K1 O2 74.3(3) 4 .
O10 K1 O2 103.0(3) 4 .
Mo1 K1 O29 36.3(3) . .
K1 K1 O29 114.7(3) 10 .
O21 K1 O29 56.9(5) 4 .
O10 K1 O29 152.4(4) 4 .
O2 K1 O29 55.6(5) . .
Mo1 K1 O15 90.7(2) . 4
K1 K1 O15 87.31(19) 10 4
O21 K1 O15 54.7(3) 4 4
O10 K1 O15 93.8(3) 4 4
O2 K1 O15 128.8(3) . 4
O29 K1 O15 89.2(6) . 4
Mo1 K1 O5 131.3(3) . 11
K1 K1 O5 63.98(15) 10 11
O21 K1 O5 93.9(3) 4 11
O10 K1 O5 57.1(3) 4 11
O2 K1 O5 154.5(3) . 11
O29 K1 O5 135.6(6) . 11
O15 K1 O5 47.1(3) 4 11
Mo1 K1 O22 90.8(3) . .
K1 K1 O22 87.54(19) 10 .
O21 K1 O22 128.1(3) 4 .
O10 K1 O22 92.6(3) 4 .
O2 K1 O22 53.9(3) . .
O29 K1 O22 87.4(6) . .
O15 K1 O22 172.0(3) 4 .
O5 K1 O22 134.6(3) 11 .
Mo1 K1 O9 131.3(3) . .
K1 K1 O9 64.10(15) 10 .
O21 K1 O9 153.9(3) 4 .
O10 K1 O9 56.3(3) 4 .
O2 K1 O9 93.3(3) . .
O29 K1 O9 133.7(6) . .
O15 K1 O9 134.7(3) 4 .
O5 K1 O9 87.8(3) 11 .
O22 K1 O9 47.0(2) . .
Mo1 K1 O17 83.8(2) . 4
K1 K1 O17 116.79(19) 10 4
O21 K1 O17 54.3(3) 4 4
O10 K1 O17 52.5(3) 4 4
O2 K1 O17 103.2(3) . 4
O29 K1 O17 111.2(5) . 4
O15 K1 O17 52.2(2) 4 4
O5 K1 O17 52.8(2) 11 4
O22 K1 O17 135.8(3) . 4
O9 K1 O17 108.8(3) . 4
Mo1 K1 O8 83.8(2) . .
K1 K1 O8 116.70(18) 10 .
O21 K1 O8 102.8(3) 4 .
O10 K1 O8 52.2(2) 4 .
O2 K1 O8 53.9(3) . .
O29 K1 O8 109.4(5) . .
O15 K1 O8 136.6(3) 4 .
O5 K1 O8 109.3(3) 11 .
O22 K1 O8 51.4(2) . .
O9 K1 O8 52.6(2) . .
O17 K1 O8 84.4(3) 4 .

loop_
_geom_bond_atom_site_label_1
_geom_bond_atom_site_label_2
_geom_bond_distance
_geom_bond_site_symmetry_2
W1 O3 1.717(9) .
W1 O23 1.832(8) .
W1 O13 1.899(9) .
W1 O18 1.919(6) .
W1 O11 1.948(8) .
W1 O6 2.266(7) .
W2 O26 1.734(9) .
W2 O17 1.860(8) .
W2 O14 1.925(6) .
W2 O11 1.932(8) .
W2 O10 1.947(8) .
W2 O5 2.305(8) .
W2 K1 3.819(6) 3
W3 O27 1.734(9) .
W3 O21 1.818(9) .
W3 O24 1.869(9) .
W3 O17 1.977(9) .
W3 O23 2.025(8) .
W3 O15 2.231(8) .
W3 K1 3.767(6) 3
W4 O19 1.724(8) .
W4 O16 1.846(8) .
W4 O12 1.931(5) .
W4 O13 1.934(9) .
W4 O7 1.966(8) .
W4 O4 2.261(7) .
W5 O25 1.718(9) .
W5 O8 1.862(8) .
W5 O20 1.924(6) .
W5 O7 1.922(8) .
W5 O10 1.935(9) 4
W5 O9 2.292(7) .
W5 K1 3.828(6) .
W6 O1 1.721(9) .
W6 O2 1.812(9) .
W6 O24 1.926(9) .
W6 O8 1.973(8) .
W6 O16 2.014(8) .
W6 O22 2.214(8) .
W6 K1 3.788(6) .
P1 O22 1.494(8) 10
P1 O22 1.494(8) .
P1 O4 1.569(11) .
P1 O9 1.574(11) .
P1 K1 3.610(7) 10
P1 K1 3.610(7) .
P2 O15 1.497(8) 10
P2 O15 1.497(8) .
P2 O5 1.553(12) .
P2 O6 1.567(11) .
P2 K1 3.589(7) 12
P2 K1 3.589(7) 3
O1 Na1 2.861(11) 13
O2 Mo1 1.805(10) .
O2 K1 2.801(12) .
O4 W4 2.261(7) 10
O5 W2 2.305(8) 10
O5 K1 3.106(13) 12
O5 K1 3.106(13) 3
O6 W1 2.266(7) 10
O8 K1 3.181(10) .
O9 W5 2.292(7) 10
O9 K1 3.121(12) 10
O9 K1 3.121(12) .
O10 W5 1.935(9) 3
O10 K1 2.788(11) 3
O12 W4 1.931(5) 10
O14 W2 1.925(6) 10
O15 K1 3.061(10) 3
O17 K1 3.183(10) 3
O18 W1 1.919(6) 10
O19 Na1 2.789(10) .
O20 W5 1.924(6) 10
O21 Mo1 1.768(10) 3
O21 K1 2.784(12) 3
O22 K1 3.107(10) .
O25 Na1 2.979(10) .
O27 Na1 2.819(10) 13
Mo1 O28 1.765(10) .
Mo1 O21 1.768(10) 4
Mo1 O29 1.775(10) .
Mo1 K1 2.658(9) .
Mo1 Na2 3.38(2) .
O28 Na2 2.31(3) .
O29 K1 2.96(3) .
Na1 O1W 2.780(13) .
Na1 O27 2.819(10) 13
Na1 O1 2.861(11) 13
Na2 Na2 2.26(3) 4
Na2 Na2 2.26(3) 3
Na2 Na2 3.20(4) 2
K1 K1 2.726(13) 10
K1 O21 2.784(12) 4
K1 O10 2.788(11) 4
K1 O15 3.061(10) 4
K1 O5 3.106(13) 11
K1 O17 3.183(10) 4
